data_2015325
loop_
_publ_author_name
'Petrovic, Dejan'
'Tamm, Matthias'
'Herdtweck, Eberhardt'

_publ_section_title
;
 Strong hydrogen bonds in the ionic pair
 (1,3-diisopropyl-4,5-dimethyl-4-imidazolin-2-ylidene)ammonium
 trichloro(1,3-diisopropyl-4,5-dimethyl-4-imidazolin-2-ylideneamine)iron(II)
;
_journal_coeditor_code SK3010
_journal_issue 5
_journal_name_full 'Acta Crystallographica Section C'
_journal_page_first m217
_journal_page_last m219
_journal_paper_doi 10.1107/S0108270106008778
_journal_volume 62
_journal_year 2006
_chemical_formula_iupac '(C11 H22 N3) [Fe Cl3 (C11 H21 N3)]'
_chemical_formula_moiety 'C11 H22 N3 + , C11 H21 Cl3 Fe N3 -'
_chemical_formula_sum 'C22 H43 Cl3 Fe N6'
_chemical_formula_weight 553.82
_chemical_name_systematic
;
(1,3-diisopropyl-4,5-dimethylimidazolin-2-ylidene)ammonium
trichloro(1,3-diisopropyl-4,5-dimethylimidazolin-2-ylideneamine)iron(II)
;
_space_group_IT_number 19
_symmetry_cell_setting orthorhombic
_symmetry_space_group_name_Hall 'P 2ac 2ab'
_symmetry_space_group_name_H-M 'P 21 21 21'
_atom_sites_solution_hydrogens difmap
_atom_sites_solution_primary direct
_atom_sites_solution_secondary difmap
_cell_angle_alpha 90
_cell_angle_beta 90
_cell_angle_gamma 90
_cell_formula_units_Z 4
_cell_length_a 9.61080(10)
_cell_length_b 9.63490(10)
_cell_length_c 30.6453(3)
_cell_measurement_reflns_used 2997
_cell_measurement_temperature 173.0(10)
_cell_measurement_theta_max 25.31
_cell_measurement_theta_min 2.22
_cell_volume 2837.73(5)
_computing_cell_refinement 'DENZO (Otwinowski & Minor, 1997)'
_computing_data_collection 'KappaCCD Control Software (Nonius, 2001)'
_computing_data_reduction DENZO
_computing_molecular_graphics 'PLATON (Spek, 2003)'
_computing_publication_material PLATON
_computing_structure_refinement 'SHELXL97 (Sheldrick, 1998)'
_computing_structure_solution 'SIR92 (Altomare <i>et al.</i>,  1994)'
_diffrn_ambient_temperature 173.0(10)
_diffrn_detector_area_resol_mean 18
_diffrn_measured_fraction_theta_full 1.000
_diffrn_measured_fraction_theta_max 1.000
_diffrn_measurement_device '\k-geometry diffractometer'
_diffrn_measurement_device_type 'Nonius KappaCCD area-detector'
_diffrn_measurement_method '\f and \w'
_diffrn_radiation_monochromator graphite
_diffrn_radiation_source 'Nonius FR 591 rotating anode'
_diffrn_radiation_type 'Mo K\a'
_diffrn_radiation_wavelength 0.71073
_diffrn_reflns_av_R_equivalents 0.040
_diffrn_reflns_av_sigmaI/netI 0.0221
_diffrn_reflns_limit_h_max 11
_diffrn_reflns_limit_h_min -11
_diffrn_reflns_limit_k_max 11
_diffrn_reflns_limit_k_min -11
_diffrn_reflns_limit_l_max 36
_diffrn_reflns_limit_l_min -36
_diffrn_reflns_number 56451
_diffrn_reflns_theta_full 25.31
_diffrn_reflns_theta_max 25.31
_diffrn_reflns_theta_min 2.22
_diffrn_standards_decay_% 0
_exptl_absorpt_coefficient_mu 0.835
_exptl_absorpt_correction_T_max 0.677
_exptl_absorpt_correction_T_min 0.582
_exptl_absorpt_correction_type multi-scan
_exptl_absorpt_process_details '(DENZO-SMN; Otwinowski & Minor, 1997)'
_exptl_crystal_colour yellow
_exptl_crystal_density_diffrn 1.296
_exptl_crystal_density_method none
_exptl_crystal_description prism
_exptl_crystal_F_000 1176
_exptl_crystal_size_max 0.60
_exptl_crystal_size_mid 0.51
_exptl_crystal_size_min 0.46
_refine_diff_density_max 0.372
_refine_diff_density_min -0.243
_refine_ls_abs_structure_details 'Flack (1983), with how many Friedel pairs?'
_refine_ls_abs_structure_Flack 0.001(11)
_refine_ls_extinction_method none
_refine_ls_goodness_of_fit_ref 1.070
_refine_ls_hydrogen_treatment refall
_refine_ls_matrix_type full
_refine_ls_number_parameters 461
_refine_ls_number_reflns 5193
_refine_ls_number_restraints 0
_refine_ls_restrained_S_all 1.070
_refine_ls_R_factor_all 0.0285
_refine_ls_R_factor_gt 0.0247
_refine_ls_shift/su_max 0.001
_refine_ls_shift/su_mean 0.000
_refine_ls_structure_factor_coef Fsqd
_refine_ls_weighting_details 'w = 1/[\s^2^(Fo^2^)+(Fo^2^)+(0.0251P)^2^+0.7647P] where P=(Fo^2^+2Fc^2^)/3'
_refine_ls_weighting_scheme sigma
_refine_ls_wR_factor_gt 0.0534
_refine_ls_wR_factor_ref 0.0547
_reflns_number_gt 4875
_reflns_number_total 5193
_reflns_threshold_expression I>2\s(I)
_cod_data_source_file sk3010.cif
_cod_data_source_block III
_cod_depositor_comments
;
The following automatic conversions were performed:
'_symmetry_cell_setting' value 'Orthorhombic' changed to 'orthorhombic'
according to '/home/saulius/struct/CIF-dictionaries/cif_core.dic'
dictionary named 'cif_core.dic' version 2.4.1 from 2010-06-29.

Automatic conversion script
Id: cif_fix_enum 1527 2010-12-29 10:47:43Z saulius 

The following automatic conversions were performed:

'_symmetry_cell_setting' value 'Orthorhombic' changed to
'orthorhombic' according to
/home/saulius/struct/CIF-dictionaries/cif_core.dic dictionary named
'cif_core.dic' version 2.4.1 from 2010-06-29.

Automatic conversion script
Id: cif_fix_values 1715 2011-07-08 13:25:40Z adriana 
;
_cod_database_code 2015325
_cod_database_fobs_code 2015325

loop_
_symmetry_equiv_pos_as_xyz
x,y,z
1/2-x,-y,1/2+z
1/2+x,1/2-y,-z
-x,1/2+y,1/2-z

loop_
_atom_site_aniso_label
_atom_site_aniso_U_11
_atom_site_aniso_U_22
_atom_site_aniso_U_33
_atom_site_aniso_U_12
_atom_site_aniso_U_13
_atom_site_aniso_U_23
Fe 0.01960(10) 0.02590(10) 0.0337(2) 0.00120(10) 0.00050(10) -0.00780(10)
Cl1 0.0189(2) 0.0280(3) 0.0660(4) -0.0005(2) -0.0024(2) -0.0158(3)
Cl2 0.0205(2) 0.0300(3) 0.0544(3) -0.0020(2) -0.0031(2) -0.0076(2)
Cl3 0.0414(3) 0.0360(3) 0.0370(3) 0.0094(3) -0.0054(2) -0.0043(2)
N1 0.0363(12) 0.0363(10) 0.0332(11) 0.0167(10) 0.0026(9) 0.0019(8)
N2 0.0300(9) 0.0290(10) 0.0311(9) 0.0067(8) -0.0014(7) -0.0009(7)
N3 0.0292(9) 0.0309(10) 0.0276(9) 0.0074(8) 0.0022(8) 0.0003(8)
C1 0.0249(11) 0.0267(10) 0.0309(11) 0.0033(9) -0.0008(9) -0.0039(9)
C2 0.0328(12) 0.0343(12) 0.0304(11) 0.0001(10) -0.0016(9) 0.0008(9)
C3 0.0342(12) 0.0403(13) 0.0278(12) 0.0011(11) 0.0006(10) -0.0008(10)
C4 0.0316(13) 0.0289(11) 0.0421(13) 0.0081(10) -0.0023(11) -0.0013(10)
C5 0.054(2) 0.0318(14) 0.081(2) 0.0043(13) -0.0018(17) -0.0048(15)
C6 0.0357(15) 0.0550(19) 0.078(2) 0.0145(14) -0.0110(15) -0.0081(17)
C7 0.0508(16) 0.0401(15) 0.0380(13) 0.0008(13) -0.0061(13) 0.0057(11)
C8 0.0605(18) 0.0570(19) 0.0342(15) 0.0180(16) 0.0147(13) 0.0058(14)
C9 0.0301(12) 0.0312(12) 0.0339(12) 0.0112(10) 0.0007(10) -0.0033(10)
C10 0.0445(16) 0.0513(17) 0.0542(18) 0.0172(14) -0.0168(14) -0.0086(14)
C11 0.0442(15) 0.0353(14) 0.0540(18) 0.0098(12) 0.0100(14) 0.0066(13)
N4 0.0153(10) 0.0206(11) 0.0789(17) -0.0001(8) -0.0042(10) -0.0145(10)
N5 0.0172(8) 0.0194(8) 0.0336(9) -0.0009(7) -0.0025(7) -0.0034(7)
N6 0.0152(8) 0.0161(8) 0.0378(10) 0.0007(7) -0.0017(7) -0.0030(7)
C12 0.0165(10) 0.0214(10) 0.0353(11) -0.0010(8) -0.0028(8) -0.0011(8)
C13 0.0221(11) 0.0194(10) 0.0268(10) 0.0027(8) -0.0018(8) -0.0003(8)
C14 0.0209(10) 0.0196(9) 0.0256(10) 0.0035(8) -0.0011(8) 0.0028(8)
C15 0.0227(11) 0.0195(11) 0.0388(12) -0.0043(9) -0.0025(9) -0.0047(9)
C16 0.0306(12) 0.0285(12) 0.0393(13) -0.0077(10) 0.0007(11) -0.0006(11)
C17 0.0258(12) 0.0508(17) 0.0356(13) -0.0080(12) -0.0067(10) -0.0040(12)
C18 0.0313(13) 0.0221(11) 0.0378(13) 0.0003(10) 0.0017(11) -0.0053(10)
C19 0.0220(10) 0.0241(12) 0.0425(14) 0.0026(9) 0.0035(10) -0.0023(10)
C20 0.0152(10) 0.0198(10) 0.0478(14) -0.0014(8) -0.0024(9) -0.0017(9)
C21 0.0376(14) 0.0264(13) 0.0462(14) -0.0078(11) -0.0105(12) -0.0033(11)
C22 0.0324(13) 0.0258(12) 0.0462(15) -0.0070(11) 0.0007(11) 0.0026(11)

loop_
_atom_site_type_symbol
_atom_site_label
_atom_site_fract_x
_atom_site_fract_y
_atom_site_fract_z
_atom_site_U_iso_or_equiv
_atom_site_thermal_displace_type
_atom_site_occupancy
Fe Fe 0.17932(3) 0.97093(3) 0.152590(10) 0.02640(10) Uani 1.000
Cl Cl1 0.21812(5) 1.20443(5) 0.16480(2) 0.0376(2) Uani 1.000
Cl Cl2 -0.05120(5) 0.93926(5) 0.13433(2) 0.0350(2) Uani 1.000
Cl Cl3 0.27628(6) 0.84129(6) 0.20819(2) 0.0381(2) Uani 1.000
N N1 0.3071(2) 0.8963(2) 0.10469(6) 0.0353(6) Uani 1.000
N N2 0.29119(18) 1.00230(18) 0.03467(5) 0.0300(5) Uani 1.000
N N3 0.44378(19) 0.83443(18) 0.04189(6) 0.0292(5) Uani 1.000
C C1 0.3450(2) 0.9091(2) 0.06401(7) 0.0275(6) Uani 1.000
C C2 0.3606(2) 0.9861(2) -0.00573(7) 0.0325(7) Uani 1.000
C C3 0.4546(2) 0.8851(2) -0.00104(7) 0.0341(7) Uani 1.000
C C4 0.1885(2) 1.1084(2) 0.04723(8) 0.0342(7) Uani 1.000
C C5 0.2488(4) 1.2544(3) 0.04627(13) 0.0556(11) Uani 1.000
C C6 0.0545(3) 1.0968(4) 0.02169(12) 0.0562(10) Uani 1.000
C C7 0.3255(3) 1.0669(3) -0.04594(8) 0.0430(8) Uani 1.000
C C8 0.5585(3) 0.8284(4) -0.03275(9) 0.0506(10) Uani 1.000
C C9 0.5280(2) 0.7206(2) 0.06041(8) 0.0317(7) Uani 1.000
C C10 0.6305(3) 0.7740(3) 0.09460(11) 0.0500(10) Uani 1.000
C C11 0.4389(3) 0.6008(3) 0.07618(10) 0.0445(9) Uani 1.000
N N4 -0.1046(2) 1.2738(2) 0.16283(8) 0.0383(8) Uani 1.000
N N5 -0.17198(16) 1.49892(15) 0.18825(5) 0.0234(5) Uani 1.000
N N6 -0.33790(16) 1.35024(16) 0.17362(5) 0.0230(5) Uani 1.000
C C12 -0.1987(2) 1.3682(2) 0.17522(7) 0.0244(6) Uani 1.000
C C13 -0.3002(2) 1.56582(19) 0.19573(6) 0.0228(6) Uani 1.000
C C14 -0.40125(19) 1.4752(2) 0.18703(6) 0.0220(6) Uani 1.000
C C15 -0.0331(2) 1.5625(2) 0.19501(7) 0.0270(7) Uani 1.000
C C16 0.0493(2) 1.5688(2) 0.15301(9) 0.0328(7) Uani 1.000
C C17 0.0445(3) 1.4940(3) 0.23244(8) 0.0374(8) Uani 1.000
C C18 -0.3085(3) 1.7114(2) 0.21256(8) 0.0304(7) Uani 1.000
C C19 -0.5549(2) 1.4874(2) 0.19133(8) 0.0295(7) Uani 1.000
C C20 -0.4137(2) 1.2210(2) 0.16214(7) 0.0276(7) Uani 1.000
C C21 -0.3921(3) 1.1820(3) 0.11483(8) 0.0367(8) Uani 1.000
C C22 -0.3828(3) 1.1038(2) 0.19357(9) 0.0348(8) Uani 1.000
H H1 0.350(3) 0.844(3) 0.1169(8) 0.037(8) Uiso 1.000
H H41 0.166(2) 1.093(2) 0.0775(7) 0.026(5) Uiso 1.000
H H51 0.333(4) 1.258(4) 0.0585(12) 0.081(11) Uiso 1.000
H H52 0.179(3) 1.317(3) 0.0595(9) 0.053(8) Uiso 1.000
H H53 0.249(4) 1.285(4) 0.0146(13) 0.103(14) Uiso 1.000
H H61 0.016(3) 1.004(3) 0.0245(9) 0.063(9) Uiso 1.000
H H62 0.068(4) 1.133(4) -0.0092(12) 0.092(12) Uiso 1.000
H H63 -0.009(3) 1.154(3) 0.0394(10) 0.073(10) Uiso 1.000
H H71 0.317(3) 1.163(3) -0.0399(8) 0.050(7) Uiso 1.000
H H72 0.233(3) 1.042(3) -0.0583(9) 0.061(8) Uiso 1.000
H H73 0.407(4) 1.056(4) -0.0696(11) 0.105(13) Uiso 1.000
H H81 0.657(3) 0.825(3) -0.0174(9) 0.066(9) Uiso 1.000
H H82 0.564(3) 0.891(3) -0.0571(10) 0.061(8) Uiso 1.000
H H83 0.524(3) 0.736(4) -0.0416(11) 0.080(11) Uiso 1.000
H H91 0.584(2) 0.688(2) 0.0353(7) 0.029(6) Uiso 1.000
H H101 0.688(4) 0.848(4) 0.0769(11) 0.084(11) Uiso 1.000
H H102 0.693(3) 0.693(3) 0.1032(8) 0.056(8) Uiso 1.000
H H103 0.578(3) 0.805(3) 0.1179(9) 0.052(8) Uiso 1.000
H H111 0.387(3) 0.568(3) 0.0516(9) 0.058(9) Uiso 1.000
H H112 0.366(3) 0.625(3) 0.0998(9) 0.055(8) Uiso 1.000
H H113 0.499(3) 0.526(3) 0.0862(8) 0.048(7) Uiso 1.000
H H2 -0.025(3) 1.287(3) 0.1695(8) 0.038(7) Uiso 1.000
H H3 -0.129(2) 1.200(2) 0.1603(7) 0.028(7) Uiso 1.000
H H151 -0.052(2) 1.651(2) 0.2035(6) 0.018(5) Uiso 1.000
H H161 0.002(3) 1.607(3) 0.1295(9) 0.057(9) Uiso 1.000
H H162 0.072(2) 1.480(3) 0.1428(7) 0.033(6) Uiso 1.000
H H163 0.131(3) 1.619(3) 0.1563(9) 0.055(8) Uiso 1.000
H H171 -0.014(3) 1.497(3) 0.2562(8) 0.039(7) Uiso 1.000
H H172 0.117(3) 1.553(3) 0.2378(7) 0.039(7) Uiso 1.000
H H173 0.073(3) 1.399(3) 0.2254(8) 0.047(7) Uiso 1.000
H H181 -0.262(3) 1.774(3) 0.1950(8) 0.039(7) Uiso 1.000
H H182 -0.274(2) 1.712(2) 0.2410(8) 0.027(6) Uiso 1.000
H H183 -0.408(3) 1.739(2) 0.2120(7) 0.037(6) Uiso 1.000
H H191 -0.609(2) 1.461(2) 0.1636(8) 0.040(6) Uiso 1.000
H H192 -0.578(2) 1.581(3) 0.1961(7) 0.029(6) Uiso 1.000
H H193 -0.589(2) 1.431(2) 0.2151(7) 0.035(6) Uiso 1.000
H H201 -0.509(2) 1.245(2) 0.1646(7) 0.034(6) Uiso 1.000
H H211 -0.412(3) 1.266(3) 0.0956(9) 0.055(8) Uiso 1.000
H H212 -0.450(3) 1.109(3) 0.1077(8) 0.043(7) Uiso 1.000
H H213 -0.299(3) 1.152(3) 0.1069(8) 0.050(8) Uiso 1.000
H H221 -0.384(3) 1.137(3) 0.2230(9) 0.055(8) Uiso 1.000
H H222 -0.291(3) 1.066(3) 0.1895(8) 0.044(7) Uiso 1.000
H H223 -0.455(3) 1.038(3) 0.1911(8) 0.046(7) Uiso 1.000

loop_
_atom_type_symbol
_atom_type_description
_atom_type_scat_dispersion_real
_atom_type_scat_dispersion_imag
_atom_type_scat_source
N N 0.0061 0.0033 'International Tables Vol C Tables 4.2.6.8 and 6.1.1.4'
Fe Fe 0.3463 0.8444 'International Tables Vol C Tables 4.2.6.8 and 6.1.1.4'
Cl Cl 0.1484 0.1585 'International Tables Vol C Tables 4.2.6.8 and 6.1.1.4'
H H 0.0000 0.0000 'International Tables Vol C Tables 4.2.6.8 and 6.1.1.4'
C C 0.0033 0.0016 'International Tables Vol C Tables 4.2.6.8 and 6.1.1.4'

loop_
_geom_angle_atom_site_label_1
_geom_angle_atom_site_label_2
_geom_angle_atom_site_label_3
_geom_angle
_geom_angle_publ_flag
Cl1 Fe Cl2 108.86(2) yes
Cl1 Fe Cl3 110.00(2) yes
Cl1 Fe N1 111.21(6) yes
Cl2 Fe Cl3 119.69(2) yes
Cl2 Fe N1 110.88(6) yes
Cl3 Fe N1 95.58(6) yes
Fe N1 C1 145.14(16) yes
C1 N2 C2 108.88(16) no
C1 N2 C4 122.40(17) no
C2 N2 C4 128.42(17) no
C1 N3 C3 109.36(17) no
C1 N3 C9 125.42(18) no
C3 N3 C9 125.21(18) no
C13 N5 C15 125.12(15) no
C12 N5 C13 108.02(15) no
C12 N5 C15 126.84(16) no
C14 N6 C20 124.97(15) no
C12 N6 C14 107.93(15) no
C12 N6 C20 127.04(16) no
Fe N1 H1 102(2) no
C1 N1 H1 113(2) no
H2 N4 H3 118(3) no
C12 N4 H3 117.5(15) no
C12 N4 H2 118(2) no
N1 C1 N3 128.05(19) no
N2 C1 N3 106.29(17) no
N1 C1 N2 125.65(18) no
C3 C2 C7 128.3(2) no
N2 C2 C7 123.85(18) no
N2 C2 C3 107.77(18) no
N3 C3 C8 122.0(2) no
C2 C3 C8 130.4(2) no
N3 C3 C2 107.66(18) no
N2 C4 C5 112.4(2) no
N2 C4 C6 112.6(2) no
C5 C4 C6 112.5(2) no
N3 C9 C10 111.53(18) no
N3 C9 C11 112.23(18) no
C10 C9 C11 113.7(2) no
C6 C4 H41 107.2(12) no
N2 C4 H41 107.2(12) no
C5 C4 H41 104.3(12) no
C4 C5 H53 107(2) no
H51 C5 H52 115(3) no
H51 C5 H53 113(3) no
H52 C5 H53 103(3) no
C4 C5 H51 112(2) no
C4 C5 H52 107.3(17) no
C4 C6 H62 110(2) no
C4 C6 H61 110.3(17) no
C4 C6 H63 101.6(17) no
H61 C6 H62 117(3) no
H61 C6 H63 103(2) no
H62 C6 H63 114(3) no
C2 C7 H71 111.5(15) no
C2 C7 H73 110(2) no
H71 C7 H72 104(2) no
H72 C7 H73 112(3) no
H71 C7 H73 107(3) no
C2 C7 H72 112.9(17) no
C3 C8 H82 108.2(18) no
C3 C8 H81 108.7(15) no
H81 C8 H83 113(2) no
C3 C8 H83 106.5(18) no
H81 C8 H82 108(2) no
H82 C8 H83 112(3) no
N3 C9 H91 103.6(12) no
C10 C9 H91 106.8(12) no
C11 C9 H91 108.3(11) no
C9 C10 H101 102.3(19) no
C9 C10 H102 107.4(15) no
C9 C10 H103 106.7(18) no
H102 C10 H103 112(2) no
H101 C10 H103 118(3) no
H101 C10 H102 110(3) no
C9 C11 H112 115.7(16) no
C9 C11 H113 109.2(17) no
H111 C11 H113 108(2) no
H112 C11 H113 110(2) no
H111 C11 H112 106(2) no
C9 C11 H111 107.2(18) no
N5 C12 N6 108.65(16) no
N4 C12 N5 126.26(18) no
N4 C12 N6 124.93(18) no
N5 C13 C18 122.09(18) no
N5 C13 C14 107.75(16) no
C14 C13 C18 130.1(2) no
N6 C14 C13 107.63(16) no
N6 C14 C19 121.46(16) no
C13 C14 C19 130.84(18) no
C16 C15 C17 113.76(18) no
N5 C15 C16 111.65(17) no
N5 C15 C17 111.58(18) no
N6 C20 C21 111.61(18) no
N6 C20 C22 112.25(17) no
C21 C20 C22 113.44(19) no
N5 C15 H151 104.3(12) no
C16 C15 H151 108.1(12) no
C17 C15 H151 106.8(12) no
C15 C16 H161 114.8(18) no
C15 C16 H162 111.7(14) no
C15 C16 H163 111.8(17) no
H161 C16 H162 103(2) no
H161 C16 H163 107(2) no
H162 C16 H163 108(2) no
C15 C17 H171 106.5(17) no
C15 C17 H172 103.9(16) no
C15 C17 H173 112.2(15) no
H171 C17 H172 108(2) no
H171 C17 H173 112(2) no
H172 C17 H173 114(2) no
C13 C18 H181 112.7(17) no
C13 C18 H182 108.0(12) no
C13 C18 H183 107.2(12) no
H181 C18 H182 112(2) no
H181 C18 H183 106(2) no
H182 C18 H183 110.9(18) no
C14 C19 H191 114.2(12) no
C14 C19 H192 108.9(12) no
C14 C19 H193 111.1(12) no
H191 C19 H192 104.3(17) no
H191 C19 H193 108.2(17) no
H192 C19 H193 110.0(18) no
N6 C20 H201 104.5(12) no
C21 C20 H201 105.6(13) no
C22 C20 H201 108.7(12) no
C20 C21 H211 109.4(16) no
C20 C21 H212 109.5(16) no
C20 C21 H213 116.1(15) no
H211 C21 H212 111(2) no
H211 C21 H213 105(2) no
H212 C21 H213 106(2) no
C20 C22 H221 110.4(17) no
C20 C22 H222 112.3(16) no
C20 C22 H223 107.8(17) no
H221 C22 H222 105(2) no
H221 C22 H223 107(2) no
H222 C22 H223 114(2) no

loop_
_geom_bond_atom_site_label_1
_geom_bond_atom_site_label_2
_geom_bond_distance
_geom_bond_publ_flag
Fe Cl1 2.3109(6) yes
Fe Cl2 2.3053(6) yes
Fe Cl3 2.3091(7) yes
Fe N1 2.0445(19) yes
N1 C1 1.305(3) yes
N2 C1 1.372(3) yes
N2 C2 1.415(3) yes
N2 C4 1.472(3) yes
N3 C1 1.371(3) yes
N3 C3 1.407(3) yes
N3 C9 1.477(3) yes
N4 C12 1.338(3) yes
N5 C13 1.410(2) yes
N5 C12 1.346(2) yes
N5 C15 1.483(2) yes
N6 C14 1.410(2) yes
N6 C20 1.485(2) yes
N6 C12 1.350(2) yes
N1 H1 0.75(3) no
N4 H2 0.80(3) no
N4 H3 0.753(19) no
C2 C3 1.336(3) no
C2 C7 1.496(3) no
C3 C8 1.497(4) no
C4 C5 1.522(4) no
C4 C6 1.511(4) no
C9 C11 1.516(4) no
C9 C10 1.527(4) no
C4 H41 0.96(2) no
C5 H52 0.99(3) no
C5 H51 0.89(4) no
C5 H53 1.01(4) no
C6 H62 1.02(4) no
C6 H63 0.99(3) no
C6 H61 0.97(3) no
C7 H72 1.00(3) no
C7 H73 1.07(4) no
C7 H71 0.95(3) no
C8 H83 0.99(4) no
C8 H82 0.96(3) no
C8 H81 1.06(3) no
C9 H91 0.99(2) no
C10 H102 1.02(3) no
C10 H101 1.05(4) no
C10 H103 0.92(3) no
C11 H111 0.96(3) no
C11 H113 0.97(3) no
C11 H112 1.03(3) no
C13 C18 1.497(3) no
C13 C14 1.333(3) no
C14 C19 1.487(3) no
C15 C16 1.512(3) no
C15 C17 1.519(3) no
C20 C22 1.514(3) no
C20 C21 1.512(3) no
C15 H151 0.910(19) no
C16 H161 0.93(3) no
C16 H162 0.94(3) no
C16 H163 0.93(3) no
C17 H171 0.92(3) no
C17 H172 0.91(3) no
C17 H173 0.98(3) no
C18 H181 0.92(3) no
C18 H182 0.93(2) no
C18 H183 0.99(3) no
C19 H191 1.03(2) no
C19 H192 0.94(3) no
C19 H193 0.97(2) no
C20 H201 0.948(19) no
C21 H211 1.02(3) no
C21 H212 0.92(3) no
C21 H213 0.97(3) no
C22 H221 0.96(3) no
C22 H222 0.96(3) no
C22 H223 0.94(3) no

loop_
_geom_hbond_atom_site_label_D
_geom_hbond_atom_site_label_H
_geom_hbond_atom_site_label_A
_geom_hbond_distance_DH
_geom_hbond_distance_HA
_geom_hbond_distance_DA
_geom_hbond_angle_DHA
_geom_hbond_publ_flag
N4 H2 Cl1 0.80(3) 2.47(3) 3.173(2) 147(3) yes
N4 H3 Cl2 0.753(19) 2.739(19) 3.379(2) 144.2(19) yes
N1 H1 Cl3 0.75(3) 2.89(2) 3.229(2) 111(2) yes

loop_
_geom_torsion_atom_site_label_1
_geom_torsion_atom_site_label_2
_geom_torsion_atom_site_label_3
_geom_torsion_atom_site_label_4
_geom_torsion
_geom_torsion_publ_flag
Cl1 Fe N1 C1 -58.4(3) no
Cl2 Fe N1 C1 62.9(3) no
Cl3 Fe N1 C1 -172.4(3) no
Cl2 Fe N1 H1 -122(2) no
Cl3 Fe N1 H1 3(2) no
Cl1 Fe N1 H1 117(2) no
Fe N1 C1 N2 -1.2(4) no
Fe N1 C1 N3 179.10(18) no
C4 N2 C1 N1 4.7(3) no
C2 N2 C1 N3 -1.3(2) no
C1 N2 C2 C7 177.6(2) no
C4 N2 C1 N3 -175.48(17) no
C1 N2 C2 C3 0.0(2) no
C1 N2 C4 C5 110.2(3) no
C1 N2 C4 C6 -121.4(2) no
C2 N2 C4 C5 -62.8(3) no
C2 N2 C4 C6 65.6(3) no
C2 N2 C1 N1 178.9(2) no
C4 N2 C2 C3 173.76(18) no
C4 N2 C2 C7 -8.7(3) no
C3 N3 C1 N1 -178.2(2) no
C1 N3 C3 C2 -2.1(2) no
C1 N3 C3 C8 177.3(2) no
C9 N3 C3 C2 179.13(18) no
C9 N3 C3 C8 -1.5(3) no
C1 N3 C9 C10 -68.2(3) no
C1 N3 C9 C11 60.8(3) no
C3 N3 C9 C10 110.4(2) no
C3 N3 C9 C11 -120.7(2) no
C9 N3 C1 N2 -179.16(17) no
C3 N3 C1 N2 2.1(2) no
C9 N3 C1 N1 0.6(3) no
C15 N5 C12 N4 -5.2(3) no
C12 N5 C13 C18 177.23(19) no
C15 N5 C12 N6 179.16(17) no
C12 N5 C13 C14 -0.2(2) no
C13 N5 C12 N6 0.8(2) no
C15 N5 C13 C14 -178.61(17) no
C13 N5 C12 N4 176.4(2) no
C13 N5 C15 C17 112.7(2) no
C12 N5 C15 C17 -65.4(3) no
C13 N5 C15 C16 -118.75(19) no
C15 N5 C13 C18 -1.2(3) no
C12 N5 C15 C16 63.1(2) no
C12 N6 C14 C13 0.9(2) no
C20 N6 C12 N5 -178.12(17) no
C14 N6 C20 C21 116.5(2) no
C20 N6 C14 C19 0.7(3) no
C12 N6 C20 C21 -66.9(3) no
C12 N6 C20 C22 61.7(3) no
C14 N6 C12 N4 -176.7(2) no
C14 N6 C12 N5 -1.0(2) no
C20 N6 C12 N4 6.2(3) no
C12 N6 C14 C19 -176.50(19) no
C20 N6 C14 C13 178.08(17) no
C14 N6 C20 C22 -114.9(2) no
C7 C2 C3 N3 -176.2(2) no
C7 C2 C3 C8 4.5(4) no
N2 C2 C3 N3 1.2(2) no
N2 C2 C3 C8 -178.1(2) no
N5 C13 C14 N6 -0.4(2) no
C18 C13 C14 N6 -177.58(19) no
C18 C13 C14 C19 -0.5(4) no
N5 C13 C14 C19 176.7(2) no
